data_1549164
loop_
_publ_author_name
'Zorina-Tikhonova, Ekaterina N.'
'Chistyakov, Aleksandr S.'
'Kiskin, Mikhail A.'
'Sidorov, Aleksei A.'
'Dorovatovskii, Pavel V.'
'Zubavichus, Yan V.'
'Voronova, Eugenia D.'
'Godovikov, Ivan A.'
'Korlyukov, Alexander A.'
'Eremenko, Igor L.'
'Vologzhanina, Anna V.'

_publ_section_title
;
 Exploitation of knowledge databases in the synthesis of zinc(II)
 malonates with photo-sensitive and photo-insensitive
 <i>N</i>,<i>N</i>'-containing linkers
;
_journal_issue 3
_journal_name_full IUCrJ
_journal_page_first
;
;
_journal_paper_doi 10.1107/S2052252518001641
_journal_volume 5
_journal_year 2018
_chemical_formula_sum 'C22 H24 N2 O8 Zn'
_chemical_formula_weight 509.80
_chemical_name_systematic
; 
Catena(Bis(hydrogen dimethylmalonato-O,O')(mu-1,2-bis(4-pyridine)ethylene)-
zinc(II))
;
_space_group_IT_number 15
_symmetry_cell_setting monoclinic
_symmetry_space_group_name_Hall '-C 2yc'
_symmetry_space_group_name_H-M 'C 1 2/c 1'
_atom_sites_solution_hydrogens geom
_atom_sites_solution_primary direct
_atom_sites_solution_secondary difmap
_audit_creation_method SHELXL-97
_cell_angle_alpha 90.00
_cell_angle_beta 113.8900(10)
_cell_angle_gamma 90.00
_cell_formula_units_Z 4
_cell_length_a 18.0211(8)
_cell_length_b 5.8795(2)
_cell_length_c 21.7192(12)
_cell_measurement_reflns_used 3576
_cell_measurement_temperature 150(2)
_cell_measurement_theta_max 28.20
_cell_measurement_theta_min 2.49
_cell_volume 2104.10(17)
_computing_cell_refinement 'Bruker SAINT'
_computing_data_collection 'Bruker APEX2'
_computing_data_reduction 'Bruker SAINT'
_computing_molecular_graphics 'Bruker SHELXTL'
_computing_publication_material 'Bruker SHELXTL'
_computing_structure_refinement 'SHELXL-97 (Sheldrick, 1997)'
_computing_structure_solution 'SHELXS-97 (Sheldrick, 1990)'
_diffrn_ambient_temperature 150(2)
_diffrn_measured_fraction_theta_full 0.987
_diffrn_measured_fraction_theta_max 0.987
_diffrn_measurement_device_type 'Bruker APEX-II CCD'
_diffrn_measurement_method '\f and \w scans'
_diffrn_radiation_monochromator graphite
_diffrn_radiation_source 'fine-focus sealed tube'
_diffrn_radiation_type MoK\a
_diffrn_radiation_wavelength 0.71073
_diffrn_reflns_av_R_equivalents 0.0442
_diffrn_reflns_av_sigmaI/netI 0.0433
_diffrn_reflns_limit_h_max 22
_diffrn_reflns_limit_h_min -23
_diffrn_reflns_limit_k_max 7
_diffrn_reflns_limit_k_min -7
_diffrn_reflns_limit_l_max 28
_diffrn_reflns_limit_l_min -28
_diffrn_reflns_number 6512
_diffrn_reflns_theta_full 28.22
_diffrn_reflns_theta_max 28.22
_diffrn_reflns_theta_min 2.05
_diffrn_standards_number 0
_exptl_absorpt_coefficient_mu 1.222
_exptl_absorpt_correction_type none
_exptl_crystal_colour colourless
_exptl_crystal_density_diffrn 1.609
_exptl_crystal_density_method 'not measured'
_exptl_crystal_description prismatic
_exptl_crystal_F_000 1056
_exptl_crystal_size_max 0.10
_exptl_crystal_size_mid 0.10
_exptl_crystal_size_min 0.10
_refine_diff_density_max 0.425
_refine_diff_density_min -0.542
_refine_diff_density_rms 0.076
_refine_ls_extinction_method none
_refine_ls_goodness_of_fit_ref 1.134
_refine_ls_hydrogen_treatment mixed
_refine_ls_matrix_type full
_refine_ls_number_parameters 150
_refine_ls_number_reflns 2562
_refine_ls_number_restraints 0
_refine_ls_restrained_S_all 1.134
_refine_ls_R_factor_all 0.0298
_refine_ls_R_factor_gt 0.0264
_refine_ls_shift/su_max 0.000
_refine_ls_shift/su_mean 0.000
_refine_ls_structure_factor_coef Fsqd
_refine_ls_weighting_details 'calc w=1/[\s^2^(Fo^2^)+(0.0300P)^2^+0.0000P] where P=(Fo^2^+2Fc^2^)/3'
_refine_ls_weighting_scheme calc
_refine_ls_wR_factor_gt 0.0679
_refine_ls_wR_factor_ref 0.0689
_reflns_number_gt 2296
_reflns_number_total 2562
_reflns_threshold_expression >2sigma(I)
_cod_data_source_file lq5010.cif
_cod_data_source_block 3
_cod_depositor_comments
;
The following automatic conversions were performed:

'_symmetry_cell_setting' value 'Monoclinic' changed to 'monoclinic'
according to
/home/data/users/saulius/crontab/automatic-downloads/rss-feeds/IUCr/lib/dictionaries/cif_core.dic
dictionary named 'cif_core.dic' version 2.4.2 from 2011-04-26.

Automatic conversion script
Id: cif_fix_values 4973 2017-02-22 13:04:09Z antanas 
;
_cod_original_sg_symbol_H-M C2/c
_cod_database_code 1549164

loop_
_symmetry_equiv_pos_as_xyz
'x, y, z'
'-x, y, -z+1/2'
'x+1/2, y+1/2, z'
'-x+1/2, y+1/2, -z+1/2'
'-x, -y, -z'
'x, -y, z-1/2'
'-x+1/2, -y+1/2, -z'
'x+1/2, -y+1/2, z-1/2'

loop_
_atom_site_label
_atom_site_type_symbol
_atom_site_fract_x
_atom_site_fract_y
_atom_site_fract_z
_atom_site_U_iso_or_equiv
_atom_site_adp_type
_atom_site_occupancy
_atom_site_symmetry_multiplicity
_atom_site_calc_flag
_atom_site_refinement_flags
Zn1 Zn 0.0000 0.82335(4) 0.2500 0.01101(9) Uani 1 2 d S
N1 N 0.00568(8) 1.0352(2) 0.17759(6) 0.0123(3) Uani 1 1 d .
O1 O 0.08734(7) 0.61376(18) 0.30587(5) 0.0151(2) Uani 1 1 d .
O2 O 0.16496(7) 0.89240(19) 0.29766(6) 0.0181(3) Uani 1 1 d .
O3 O 0.24613(7) 0.4995(2) 0.26976(5) 0.0196(3) Uani 1 1 d .
H3A H 0.2784 0.4620 0.2537 0.029 Uiso 1 1 calc R
O4 O 0.34389(7) 0.3769(2) 0.36617(6) 0.0253(3) Uani 1 1 d .
C1 C 0.15637(9) 0.7056(3) 0.32068(7) 0.0122(3) Uani 1 1 d .
C2 C 0.23108(9) 0.5817(3) 0.37167(7) 0.0128(3) Uani 1 1 d .
C3 C 0.28031(9) 0.4747(3) 0.33595(8) 0.0147(3) Uani 1 1 d .
C4 C 0.20756(11) 0.3911(3) 0.40851(8) 0.0202(4) Uani 1 1 d .
H4A H 0.1740 0.2822 0.3763 0.030 Uiso 1 1 calc R
H4B H 0.1782 0.4544 0.4328 0.030 Uiso 1 1 calc R
H4C H 0.2557 0.3173 0.4395 0.030 Uiso 1 1 calc R
C5 C 0.28512(11) 0.7582(3) 0.42226(8) 0.0208(4) Uani 1 1 d .
H5A H 0.3321 0.6839 0.4548 0.031 Uiso 1 1 calc R
H5B H 0.2551 0.8292 0.4448 0.031 Uiso 1 1 calc R
H5C H 0.3019 0.8715 0.3988 0.031 Uiso 1 1 calc R
C6 C -0.03558(10) 0.9967(3) 0.11115(7) 0.0145(3) Uani 1 1 d .
H6A H -0.0670 0.8658 0.0977 0.017 Uiso 1 1 calc R
C7 C -0.03327(10) 1.1419(3) 0.06242(8) 0.0157(3) Uani 1 1 d .
H7A H -0.0626 1.1086 0.0171 0.019 Uiso 1 1 calc R
C8 C 0.01346(9) 1.3403(3) 0.08138(7) 0.0131(3) Uani 1 1 d .
C9 C 0.05635(10) 1.3791(3) 0.15019(8) 0.0142(3) Uani 1 1 d .
H9A H 0.0884 1.5084 0.1651 0.017 Uiso 1 1 calc R
C10 C 0.05089(10) 1.2243(3) 0.19585(7) 0.0138(3) Uani 1 1 d .
H10A H 0.0800 1.2525 0.2415 0.017 Uiso 1 1 calc R
C11 C 0.01970(9) 1.5065(3) 0.03347(7) 0.0142(3) Uani 1 1 d .
H11A H 0.0537 1.6308 0.0510 0.017 Uiso 1 1 calc R

loop_
_atom_site_aniso_label
_atom_site_aniso_U_11
_atom_site_aniso_U_22
_atom_site_aniso_U_33
_atom_site_aniso_U_23
_atom_site_aniso_U_13
_atom_site_aniso_U_12
Zn1 0.01226(14) 0.01073(14) 0.00925(13) 0.000 0.00354(10) 0.000
N1 0.0129(6) 0.0127(6) 0.0110(6) 0.0005(5) 0.0047(5) 0.0011(5)
O1 0.0117(6) 0.0143(6) 0.0159(5) -0.0003(4) 0.0022(5) 0.0005(4)
O2 0.0180(6) 0.0172(6) 0.0191(6) 0.0072(5) 0.0075(5) 0.0033(5)
O3 0.0172(6) 0.0264(7) 0.0155(6) -0.0012(5) 0.0071(5) 0.0079(5)
O4 0.0175(7) 0.0318(7) 0.0243(6) 0.0063(5) 0.0060(5) 0.0123(5)
C1 0.0128(8) 0.0157(8) 0.0086(7) -0.0021(6) 0.0046(6) 0.0026(6)
C2 0.0120(8) 0.0133(8) 0.0116(7) 0.0010(6) 0.0033(6) 0.0010(6)
C3 0.0136(8) 0.0118(8) 0.0171(8) 0.0013(6) 0.0048(7) 0.0000(6)
C4 0.0205(9) 0.0211(9) 0.0181(8) 0.0085(7) 0.0069(7) 0.0030(7)
C5 0.0178(9) 0.0209(9) 0.0173(8) -0.0029(7) 0.0005(7) -0.0006(7)
C6 0.0147(8) 0.0143(8) 0.0135(7) -0.0018(6) 0.0046(6) -0.0027(6)
C7 0.0152(8) 0.0194(9) 0.0093(7) -0.0005(6) 0.0017(6) -0.0022(6)
C8 0.0119(8) 0.0144(8) 0.0120(7) 0.0023(6) 0.0038(6) 0.0021(6)
C9 0.0146(8) 0.0125(8) 0.0136(7) -0.0009(6) 0.0037(6) -0.0020(6)
C10 0.0147(8) 0.0141(8) 0.0101(7) -0.0003(6) 0.0024(6) 0.0002(6)
C11 0.0146(8) 0.0128(8) 0.0143(7) 0.0010(6) 0.0051(7) -0.0015(6)

loop_
_atom_type_symbol
_atom_type_description
_atom_type_scat_dispersion_real
_atom_type_scat_dispersion_imag
_atom_type_scat_source
C C 0.0033 0.0016 'International Tables Vol C Tables 4.2.6.8 and 6.1.1.4'
H H 0.0000 0.0000 'International Tables Vol C Tables 4.2.6.8 and 6.1.1.4'
N N 0.0061 0.0033 'International Tables Vol C Tables 4.2.6.8 and 6.1.1.4'
O O 0.0106 0.0060 'International Tables Vol C Tables 4.2.6.8 and 6.1.1.4'
Zn Zn 0.2839 1.4301 'International Tables Vol C Tables 4.2.6.8 and 6.1.1.4'

loop_
_geom_angle_atom_site_label_1
_geom_angle_atom_site_label_2
_geom_angle_atom_site_label_3
_geom_angle
_geom_angle_site_symmetry_1
_geom_angle_site_symmetry_3
O1 Zn1 O1 103.03(6) 2 .
O1 Zn1 N1 125.21(5) 2 2
O1 Zn1 N1 100.55(5) . 2
O1 Zn1 N1 100.55(5) 2 .
O1 Zn1 N1 125.20(5) . .
N1 Zn1 N1 104.77(7) 2 .
C10 N1 C6 117.50(13) . .
C10 N1 Zn1 119.51(10) . .
C6 N1 Zn1 122.97(10) . .
C1 O1 Zn1 110.12(10) . .
O2 C1 O1 122.82(14) . .
O2 C1 C2 119.57(13) . .
O1 C1 C2 117.55(13) . .
C4 C2 C3 107.68(13) . .
C4 C2 C1 112.08(13) . .
C3 C2 C1 110.36(12) . .
C4 C2 C5 110.44(13) . .
C3 C2 C5 108.06(13) . .
C1 C2 C5 108.15(13) . .
O4 C3 O3 124.30(14) . .
O4 C3 C2 122.42(14) . .
O3 C3 C2 113.28(12) . .
N1 C6 C7 123.01(14) . .
C6 C7 C8 119.59(14) . .
C7 C8 C9 117.22(14) . .
C7 C8 C11 123.87(14) . .
C9 C8 C11 118.91(14) . .
C10 C9 C8 119.53(14) . .
N1 C10 C9 123.15(14) . .
C11 C11 C8 125.06(18) 5_585 .

loop_
_geom_bond_atom_site_label_1
_geom_bond_atom_site_label_2
_geom_bond_distance
_geom_bond_site_symmetry_2
Zn1 O1 1.9802(11) 2
Zn1 O1 1.9802(11) .
Zn1 N1 2.0410(12) 2
Zn1 N1 2.0410(12) .
N1 C10 1.340(2) .
N1 C6 1.3481(19) .
O1 C1 1.2722(19) .
O2 C1 1.2422(18) .
O3 C3 1.3230(18) .
O4 C3 1.2104(19) .
C1 C2 1.537(2) .
C2 C4 1.533(2) .
C2 C3 1.530(2) .
C2 C5 1.538(2) .
C6 C7 1.373(2) .
C7 C8 1.400(2) .
C8 C9 1.395(2) .
C8 C11 1.465(2) .
C9 C10 1.378(2) .
C11 C11 1.337(3) 5_585
